data_8101744
loop_
_publ_author_name
'Feng, Y.-L.'

_publ_section_title
;
Crystal structure of bis(1,10-phenanthroline-1\kN,\kN')-tetrachloro-
1\kCl,2\k^3^Cl-\m-oxo-1:2\k^2^O-diiron(III) trichloromethane solvate, 
[FeCl(C~12~H~8~N~4~)~2~]O(FeCl~3~) &#x00B7; CHCl~3~, a dinuclear iron(III) 
complex with an unsymmetrical \m-oxo bridge
;
_journal_issue 2
_journal_name_full 'Zeitschrift f\"ur Kristallographie - New Crystal Structures'
_journal_page_first 201
_journal_page_last 202
_journal_volume 220
_journal_year 2005
_chemical_formula_sum 'C25 H17 Cl7 Fe2 N4 O'
_chemical_formula_weight 749.28
_chemical_name_systematic
;
tetrachloro-bis(1,10-phenanthroline-N,N')(\m-oxo)diiron(III) trichloromethane 
solvate
;
_space_group_IT_number 2
_symmetry_cell_setting triclinic
_symmetry_space_group_name_Hall '-P 1'
_symmetry_space_group_name_H-M 'P -1'
_atom_sites_solution_hydrogens geom
_atom_sites_solution_primary direct
_atom_sites_solution_secondary difmap
_audit_creation_method SHELXL-97
_cell_angle_alpha 94.26(3)
_cell_angle_beta 93.87(3)
_cell_angle_gamma 98.53(3)
_cell_formula_units_Z 2
_cell_length_a 8.0140(16)
_cell_length_b 11.822(2)
_cell_length_c 15.795(3)
_cell_measurement_temperature 293(2)
_cell_volume 1471.1(5)
_computing_structure_refinement 'SHELXL-97 (Sheldrick, 1997)'
_computing_structure_solution 'SHELXS-97 (Sheldrick, 1990)'
_diffrn_ambient_temperature 293(2)
_diffrn_measured_fraction_theta_full 0.935
_diffrn_measured_fraction_theta_max 0.935
_diffrn_measurement_device_type 'Rigaku RAXIS-RAPID IP'
_diffrn_measurement_method omega
_diffrn_radiation_monochromator graphite
_diffrn_radiation_source 'fine-focus sealed tube'
_diffrn_radiation_type MoK\a
_diffrn_radiation_wavelength 0.71069
_diffrn_reflns_av_R_equivalents 0.0262
_diffrn_reflns_av_sigmaI/netI 0.0283
_diffrn_reflns_limit_h_max 10
_diffrn_reflns_limit_h_min -10
_diffrn_reflns_limit_k_max 15
_diffrn_reflns_limit_k_min -15
_diffrn_reflns_limit_l_max 20
_diffrn_reflns_limit_l_min -20
_diffrn_reflns_number 10026
_diffrn_reflns_theta_full 27.39
_diffrn_reflns_theta_max 27.39
_diffrn_reflns_theta_min 2.58
_exptl_absorpt_coefficient_mu 1.650
_exptl_absorpt_correction_T_max 0.8524
_exptl_absorpt_correction_T_min 0.4926
_exptl_crystal_colour 'dark red'
_exptl_crystal_density_diffrn 1.692
_exptl_crystal_density_method 'not measured'
_exptl_crystal_description chunk
_exptl_crystal_F_000 748
_exptl_crystal_size_max 0.50
_exptl_crystal_size_mid 0.40
_exptl_crystal_size_min 0.10
_refine_diff_density_max 0.770
_refine_diff_density_min -0.781
_refine_diff_density_rms 0.097
_refine_ls_extinction_method none
_refine_ls_goodness_of_fit_ref 1.054
_refine_ls_hydrogen_treatment mixed
_refine_ls_matrix_type full
_refine_ls_number_parameters 352
_refine_ls_number_reflns 6253
_refine_ls_number_restraints 0
_refine_ls_restrained_S_all 1.054
_refine_ls_R_factor_all 0.0767
_refine_ls_R_factor_gt 0.0659
_refine_ls_shift/su_max 0.034
_refine_ls_shift/su_mean 0.001
_refine_ls_structure_factor_coef Fsqd
_refine_ls_weighting_details 'calc w=1/[\s^2^(Fo^2^)+(0.0734P)^2^+4.0758P] where P=(Fo^2^+2Fc^2^)/3'
_refine_ls_weighting_scheme calc
_refine_ls_wR_factor_gt 0.1642
_refine_ls_wR_factor_ref 0.1714
_reflns_number_gt 5311
_reflns_number_total 6253
_reflns_threshold_expression >2sigma(I)
_cod_data_source_file 1267-1485.cff
_cod_data_source_block Fe(III)2OCl4phen2
_cod_original_cell_volume 1471.0(5)
_cod_original_sg_symbol_H-M P-1
_cod_database_code 8101744

loop_
_symmetry_equiv_pos_as_xyz
'x, y, z'
'-x, -y, -z'

loop_
_atom_site_label
_atom_site_type_symbol
_atom_site_fract_x
_atom_site_fract_y
_atom_site_fract_z
_atom_site_U_iso_or_equiv
_atom_site_adp_type
_atom_site_occupancy
_atom_site_symmetry_multiplicity
_atom_site_Wyckoff_symbol
_atom_site_calc_flag
_atom_site_refinement_flags
_atom_site_disorder_assembly
_atom_site_disorder_group
Fe1 Fe 0.46877(8) 0.18113(5) 0.31672(4) 0.03358(17) Uani 1 2 i d . . .
Fe2 Fe 0.41768(9) -0.10035(6) 0.23509(5) 0.0473(2) Uani 1 2 i d . . .
Cl1 Cl 0.74142(15) 0.24723(10) 0.37651(8) 0.0472(3) Uani 1 2 i d . . .
Cl2 Cl 0.2034(3) -0.18491(17) 0.3028(2) 0.1298(12) Uani 1 2 i d . . .
Cl3 Cl 0.6085(2) -0.21860(12) 0.23161(9) 0.0597(3) Uani 1 2 i d . . .
Cl4 Cl 0.3468(4) -0.0743(2) 0.10115(13) 0.1234(11) Uani 1 2 i d . . .
Cl5 Cl 1.0336(3) 0.4443(3) 0.24837(19) 0.1274(10) Uani 1 2 i d . . .
Cl6 Cl 1.2423(7) 0.4925(3) 0.1166(2) 0.1830(18) Uani 1 2 i d . . .
Cl7 Cl 0.9472(9) 0.5999(4) 0.1290(5) 0.314(5) Uani 1 2 i d . . .
O1 O 0.4917(4) 0.0325(3) 0.2913(2) 0.0409(7) Uani 1 2 i d . . .
N1 N 0.5038(5) 0.2401(3) 0.1923(2) 0.0411(8) Uani 1 2 i d . . .
N2 N 0.2077(5) 0.1515(3) 0.2498(2) 0.0398(8) Uani 1 2 i d . . .
N3 N 0.4066(5) 0.3543(3) 0.3613(2) 0.0368(7) Uani 1 2 i d . . .
N4 N 0.3457(5) 0.1541(3) 0.4315(2) 0.0356(7) Uani 1 2 i d . . .
C1 C 0.6492(7) 0.2851(5) 0.1660(4) 0.0557(13) Uani 1 2 i d . . .
H1 H 0.7462 0.3024 0.2065 0.067 Uiso 1 2 i d R . .
C2 C 0.6657(9) 0.3080(6) 0.0803(4) 0.0687(17) Uani 1 2 i d . . .
H2 H 0.7742 0.3400 0.0632 0.082 Uiso 1 2 i d R . .
C3 C 0.5310(9) 0.2839(5) 0.0229(4) 0.0650(16) Uani 1 2 i d . . .
H3 H 0.5422 0.3015 -0.0350 0.078 Uiso 1 2 i d R . .
C4 C 0.3718(8) 0.2343(5) 0.0491(3) 0.0541(13) Uani 1 2 i d . . .
C5 C 0.2231(10) 0.2023(6) -0.0079(4) 0.0686(17) Uani 1 2 i d . . .
H5 H 0.2275 0.2152 -0.0671 0.082 Uiso 1 2 i d R . .
C6 C 0.0770(9) 0.1563(6) 0.0209(4) 0.0673(16) Uani 1 2 i d . . .
H6 H -0.0214 0.1339 -0.0183 0.081 Uiso 1 2 i d R . .
C7 C 0.0618(7) 0.1376(5) 0.1081(3) 0.0553(13) Uani 1 2 i d . . .
C8 C -0.0866(7) 0.0866(5) 0.1416(4) 0.0607(14) Uani 1 2 i d . . .
H8 H -0.1868 0.0604 0.1044 0.073 Uiso 1 2 i d R . .
C9 C -0.0854(7) 0.0706(6) 0.2257(4) 0.0644(15) Uani 1 2 i d . . .
H9 H -0.1874 0.0383 0.2491 0.077 Uiso 1 2 i d R . .
C10 C 0.0624(6) 0.1041(5) 0.2784(3) 0.0502(11) Uani 1 2 i d . . .
H10 H 0.0615 0.0911 0.3377 0.060 Uiso 1 2 i d R . .
C11 C 0.2089(6) 0.1677(4) 0.1659(3) 0.0411(9) Uani 1 2 i d . . .
C12 C 0.3656(6) 0.2166(4) 0.1352(3) 0.0426(10) Uani 1 2 i d . . .
C13 C 0.4511(6) 0.4549(4) 0.3302(3) 0.0439(10) Uani 1 2 i d . . .
H13 H 0.5160 0.4579 0.2812 0.053 Uiso 1 2 i d R . .
C14 C 0.4072(7) 0.5566(4) 0.3660(3) 0.0488(11) Uani 1 2 i d . . .
H14 H 0.4412 0.6275 0.3414 0.059 Uiso 1 2 i d R . .
C15 C 0.3139(6) 0.5556(4) 0.4347(3) 0.0457(10) Uani 1 2 i d . . .
H15 H 0.2826 0.6256 0.4590 0.055 Uiso 1 2 i d R . .
C16 C 0.2662(6) 0.4508(4) 0.4705(3) 0.0387(9) Uani 1 2 i d . . .
C17 C 0.1720(6) 0.4392(4) 0.5448(3) 0.0468(11) Uani 1 2 i d . . .
H17 H 0.1357 0.5059 0.5716 0.056 Uiso 1 2 i d R . .
C18 C 0.1368(6) 0.3388(5) 0.5778(3) 0.0483(11) Uani 1 2 i d . . .
H18 H 0.0706 0.3337 0.6262 0.058 Uiso 1 2 i d R . .
C19 C 0.1943(6) 0.2373(4) 0.5412(3) 0.0407(9) Uani 1 2 i d . . .
C20 C 0.1676(6) 0.1299(5) 0.5759(3) 0.0468(11) Uani 1 2 i d . . .
H20 H 0.1067 0.1210 0.6258 0.056 Uiso 1 2 i d R . .
C21 C 0.2301(7) 0.0380(4) 0.5382(3) 0.0493(11) Uani 1 2 i d . . .
H21 H 0.2130 -0.0357 0.5607 0.059 Uiso 1 2 i d R . .
C22 C 0.3182(6) 0.0545(4) 0.4651(3) 0.0419(10) Uani 1 2 i d . . .
H22 H 0.3616 -0.0095 0.4382 0.050 Uiso 1 2 i d R . .
C23 C 0.2842(5) 0.2450(4) 0.4685(2) 0.0331(8) Uani 1 2 i d . . .
C24 C 0.3180(5) 0.3530(4) 0.4314(3) 0.0342(8) Uani 1 2 i d . . .
C25 C 1.1076(14) 0.5519(7) 0.1807(6) 0.112(3) Uani 1 2 i d . . .
H25 H 1.1735 0.6148 0.2157 0.134 Uiso 1 2 i d R . .

loop_
_atom_site_aniso_label
_atom_site_aniso_U_11
_atom_site_aniso_U_22
_atom_site_aniso_U_33
_atom_site_aniso_U_23
_atom_site_aniso_U_13
_atom_site_aniso_U_12
Fe1 0.0405(3) 0.0279(3) 0.0322(3) 0.0012(2) 0.0074(2) 0.0033(2)
Fe2 0.0431(4) 0.0335(4) 0.0626(4) -0.0103(3) 0.0078(3) 0.0024(3)
Cl1 0.0454(6) 0.0380(6) 0.0551(6) -0.0057(5) -0.0008(5) 0.0028(5)
Cl2 0.1000(14) 0.0545(10) 0.229(3) -0.0358(14) 0.1038(18) -0.0238(10)
Cl3 0.0746(9) 0.0545(8) 0.0568(7) 0.0063(6) 0.0120(6) 0.0282(7)
Cl4 0.188(3) 0.1048(16) 0.0804(12) -0.0425(11) -0.0642(14) 0.0916(17)
Cl5 0.0949(16) 0.150(2) 0.1174(18) 0.0053(17) -0.0188(13) -0.0297(16)
Cl6 0.319(6) 0.128(3) 0.117(2) 0.0167(19) 0.073(3) 0.055(3)
Cl7 0.340(7) 0.122(3) 0.449(9) -0.022(4) -0.266(7) 0.089(4)
O1 0.0435(16) 0.0330(16) 0.0452(17) -0.0011(12) 0.0070(13) 0.0034(13)
N1 0.052(2) 0.039(2) 0.0347(18) 0.0048(14) 0.0110(15) 0.0103(17)
N2 0.0385(19) 0.038(2) 0.0425(19) 0.0003(15) 0.0057(15) 0.0052(15)
N3 0.0434(19) 0.0328(19) 0.0341(17) 0.0037(14) 0.0038(14) 0.0054(15)
N4 0.0445(19) 0.0288(17) 0.0343(17) 0.0041(13) 0.0057(14) 0.0065(15)
C1 0.060(3) 0.053(3) 0.053(3) 0.006(2) 0.016(2) -0.001(2)
C2 0.080(4) 0.068(4) 0.061(3) 0.014(3) 0.034(3) 0.006(3)
C3 0.096(5) 0.059(3) 0.046(3) 0.013(2) 0.028(3) 0.016(3)
C4 0.080(4) 0.048(3) 0.037(2) 0.003(2) 0.010(2) 0.016(3)
C5 0.100(5) 0.070(4) 0.040(3) 0.001(3) -0.002(3) 0.029(4)
C6 0.075(4) 0.080(4) 0.047(3) 0.003(3) -0.015(3) 0.026(3)
C7 0.057(3) 0.055(3) 0.054(3) -0.007(2) -0.008(2) 0.019(3)
C8 0.047(3) 0.065(4) 0.067(3) -0.013(3) -0.007(2) 0.012(3)
C9 0.040(3) 0.069(4) 0.080(4) -0.012(3) 0.006(3) 0.004(3)
C10 0.044(3) 0.051(3) 0.055(3) 0.001(2) 0.010(2) 0.005(2)
C11 0.046(2) 0.038(2) 0.040(2) -0.0010(17) 0.0023(18) 0.0107(19)
C12 0.055(3) 0.033(2) 0.041(2) 0.0010(17) 0.0064(19) 0.0087(19)
C13 0.051(3) 0.036(2) 0.045(2) 0.0111(18) 0.0062(19) 0.003(2)
C14 0.061(3) 0.030(2) 0.053(3) 0.0072(19) -0.002(2) 0.002(2)
C15 0.054(3) 0.031(2) 0.051(3) -0.0028(18) -0.003(2) 0.012(2)
C16 0.039(2) 0.037(2) 0.039(2) -0.0027(17) -0.0011(17) 0.0095(18)
C17 0.048(3) 0.043(3) 0.050(3) -0.008(2) 0.009(2) 0.011(2)
C18 0.048(3) 0.052(3) 0.045(2) -0.004(2) 0.014(2) 0.007(2)
C19 0.040(2) 0.046(3) 0.036(2) 0.0006(18) 0.0054(17) 0.0046(19)
C20 0.050(3) 0.052(3) 0.038(2) 0.0085(19) 0.0095(19) 0.001(2)
C21 0.061(3) 0.041(3) 0.046(3) 0.015(2) 0.008(2) 0.001(2)
C22 0.052(3) 0.033(2) 0.043(2) 0.0064(17) 0.0091(19) 0.0093(19)
C23 0.0324(19) 0.035(2) 0.0305(18) 0.0014(15) 0.0012(15) 0.0024(16)
C24 0.037(2) 0.030(2) 0.036(2) 0.0015(15) 0.0013(16) 0.0044(16)
C25 0.152(9) 0.067(5) 0.106(6) -0.023(4) -0.056(6) 0.027(5)

loop_
_atom_type_symbol
_atom_type_description
_atom_type_scat_dispersion_real
_atom_type_scat_dispersion_imag
_atom_type_scat_source
C C 0.0033 0.0016 'International Tables Vol C Tables 4.2.6.8 and 6.1.1.4'
H H 0.0000 0.0000 'International Tables Vol C Tables 4.2.6.8 and 6.1.1.4'
N N 0.0061 0.0033 'International Tables Vol C Tables 4.2.6.8 and 6.1.1.4'
O O 0.0106 0.0060 'International Tables Vol C Tables 4.2.6.8 and 6.1.1.4'
Cl Cl 0.1484 0.1585 'International Tables Vol C Tables 4.2.6.8 and 6.1.1.4'
Fe Fe 0.3463 0.8444 'International Tables Vol C Tables 4.2.6.8 and 6.1.1.4'

loop_
_geom_angle_atom_site_label_1
_geom_angle_atom_site_label_2
_geom_angle_atom_site_label_3
_geom_angle
_geom_angle_site_symmetry_1
_geom_angle_site_symmetry_3
_geom_angle_publ_flag
O1 Fe1 N4 96.16(14) . . ?
O1 Fe1 N1 97.88(15) . . ?
N4 Fe1 N1 156.97(14) . . ?
O1 Fe1 N2 91.03(14) . . ?
N4 Fe1 N2 86.25(14) . . ?
N1 Fe1 N2 75.36(15) . . ?
O1 Fe1 N3 170.67(14) . . ?
N4 Fe1 N3 75.16(13) . . ?
N1 Fe1 N3 89.35(14) . . ?
N2 Fe1 N3 85.08(14) . . ?
O1 Fe1 Cl1 98.32(11) . . ?
N4 Fe1 Cl1 98.82(11) . . ?
N1 Fe1 Cl1 97.10(12) . . ?
N2 Fe1 Cl1 168.78(11) . . ?
N3 Fe1 Cl1 86.56(10) . . ?
O1 Fe2 Cl4 109.39(13) . . ?
O1 Fe2 Cl3 113.73(12) . . ?
Cl4 Fe2 Cl3 106.27(8) . . ?
O1 Fe2 Cl2 107.12(12) . . ?
Cl4 Fe2 Cl2 113.75(14) . . ?
Cl3 Fe2 Cl2 106.71(9) . . ?
Fe2 O1 Fe1 149.5(2) . . ?
C1 N1 C12 118.8(4) . . ?
C1 N1 Fe1 125.2(4) . . ?
C12 N1 Fe1 115.6(3) . . ?
C10 N2 C11 118.0(4) . . ?
C10 N2 Fe1 128.4(3) . . ?
C11 N2 Fe1 112.6(3) . . ?
C13 N3 C24 117.7(4) . . ?
C13 N3 Fe1 128.7(3) . . ?
C24 N3 Fe1 113.6(3) . . ?
C22 N4 C23 118.7(4) . . ?
C22 N4 Fe1 124.5(3) . . ?
C23 N4 Fe1 116.6(3) . . ?
N1 C1 C2 121.7(6) . . ?
N1 C1 H1 118.6 . . ?
C2 C1 H1 119.7 . . ?
C3 C2 C1 120.2(6) . . ?
C3 C2 H2 120.4 . . ?
C1 C2 H2 119.4 . . ?
C2 C3 C4 119.5(5) . . ?
C2 C3 H3 119.9 . . ?
C4 C3 H3 120.6 . . ?
C12 C4 C3 116.6(5) . . ?
C12 C4 C5 119.9(6) . . ?
C3 C4 C5 123.4(5) . . ?
C6 C5 C4 120.5(5) . . ?
C6 C5 H5 119.8 . . ?
C4 C5 H5 119.7 . . ?
C5 C6 C7 122.3(6) . . ?
C5 C6 H6 119.6 . . ?
C7 C6 H6 118.1 . . ?
C8 C7 C6 124.8(5) . . ?
C8 C7 C11 116.9(5) . . ?
C6 C7 C11 118.2(6) . . ?
C9 C8 C7 119.8(5) . . ?
C9 C8 H8 120.4 . . ?
C7 C8 H8 119.8 . . ?
C8 C9 C10 120.0(6) . . ?
C8 C9 H9 120.0 . . ?
C10 C9 H9 120.0 . . ?
N2 C10 C9 122.7(5) . . ?
N2 C10 H10 118.3 . . ?
C9 C10 H10 118.9 . . ?
N2 C11 C7 122.5(5) . . ?
N2 C11 C12 117.8(4) . . ?
C7 C11 C12 119.7(4) . . ?
N1 C12 C4 123.1(5) . . ?
N1 C12 C11 117.4(4) . . ?
C4 C12 C11 119.4(5) . . ?
N3 C13 C14 122.4(4) . . ?
N3 C13 H13 119.0 . . ?
C14 C13 H13 118.6 . . ?
C15 C14 C13 120.3(4) . . ?
C15 C14 H14 119.8 . . ?
C13 C14 H14 119.9 . . ?
C14 C15 C16 119.1(4) . . ?
C14 C15 H15 120.2 . . ?
C16 C15 H15 120.7 . . ?
C24 C16 C15 116.9(4) . . ?
C24 C16 C17 118.7(4) . . ?
C15 C16 C17 124.4(4) . . ?
C18 C17 C16 121.6(4) . . ?
C18 C17 H17 119.4 . . ?
C16 C17 H17 119.0 . . ?
C17 C18 C19 121.1(4) . . ?
C17 C18 H18 119.3 . . ?
C19 C18 H18 119.6 . . ?
C23 C19 C20 117.7(4) . . ?
C23 C19 C18 118.8(4) . . ?
C20 C19 C18 123.5(4) . . ?
C21 C20 C19 119.8(4) . . ?
C21 C20 H20 119.9 . . ?
C19 C20 H20 120.3 . . ?
C20 C21 C22 118.2(4) . . ?
C20 C21 H21 121.1 . . ?
C22 C21 H21 120.7 . . ?
N4 C22 C21 123.3(4) . . ?
N4 C22 H22 118.1 . . ?
C21 C22 H22 118.6 . . ?
N4 C23 C19 122.3(4) . . ?
N4 C23 C24 117.7(4) . . ?
C19 C23 C24 120.0(4) . . ?
N3 C24 C16 123.5(4) . . ?
N3 C24 C23 116.7(4) . . ?
C16 C24 C23 119.7(4) . . ?
Cl7 C25 Cl6 115.0(6) . . ?
Cl7 C25 Cl5 111.5(7) . . ?
Cl6 C25 Cl5 106.0(5) . . ?
Cl7 C25 H25 108.7 . . ?
Cl6 C25 H25 107.5 . . ?
Cl5 C25 H25 107.9 . . ?

loop_
_geom_bond_atom_site_label_1
_geom_bond_atom_site_label_2
_geom_bond_distance
_geom_bond_site_symmetry_2
_geom_bond_publ_flag
Fe1 O1 1.812(3) . ?
Fe1 N4 2.143(4) . ?
Fe1 N1 2.156(4) . ?
Fe1 N2 2.247(4) . ?
Fe1 N3 2.251(4) . ?
Fe1 Cl1 2.3200(15) . ?
Fe2 O1 1.747(3) . ?
Fe2 Cl4 2.209(2) . ?
Fe2 Cl3 2.2207(15) . ?
Fe2 Cl2 2.234(2) . ?
Cl5 C25 1.782(11) . ?
Cl6 C25 1.718(11) . ?
Cl7 C25 1.669(9) . ?
N1 C1 1.314(6) . ?
N1 C12 1.362(6) . ?
N2 C10 1.338(6) . ?
N2 C11 1.353(6) . ?
N3 C13 1.330(6) . ?
N3 C24 1.356(5) . ?
N4 C22 1.323(6) . ?
N4 C23 1.358(5) . ?
C1 C2 1.412(8) . ?
C1 H1 0.9600 . ?
C2 C3 1.344(9) . ?
C2 H2 0.9600 . ?
C3 C4 1.424(9) . ?
C3 H3 0.9599 . ?
C4 C12 1.394(7) . ?
C4 C5 1.431(9) . ?
C5 C6 1.339(10) . ?
C5 H5 0.9601 . ?
C6 C7 1.422(8) . ?
C6 H6 0.9601 . ?
C7 C8 1.406(9) . ?
C7 C11 1.425(7) . ?
C8 C9 1.354(9) . ?
C8 H8 0.9600 . ?
C9 C10 1.390(8) . ?
C9 H9 0.9600 . ?
C10 H10 0.9600 . ?
C11 C12 1.434(7) . ?
C13 C14 1.393(7) . ?
C13 H13 0.9600 . ?
C14 C15 1.358(7) . ?
C14 H14 0.9600 . ?
C15 C16 1.413(7) . ?
C15 H15 0.9600 . ?
C16 C24 1.400(6) . ?
C16 C17 1.442(6) . ?
C17 C18 1.331(7) . ?
C17 H17 0.9600 . ?
C18 C19 1.444(7) . ?
C18 H18 0.9600 . ?
C19 C23 1.398(6) . ?
C19 C20 1.413(7) . ?
C20 C21 1.375(7) . ?
C20 H20 0.9600 . ?
C21 C22 1.404(6) . ?
C21 H21 0.9600 . ?
C22 H22 0.9600 . ?
C23 C24 1.441(6) . ?
C25 H25 0.9600 . ?

loop_
_cod_related_entry_id
_cod_related_entry_database
_cod_related_entry_code
1 ChemSpider 30653875
